data_7224738
loop_
_publ_author_name
'Mu, Bao'
'Li, Chang-Xia'
'Song, Ming'
'Ren, Yan-Li'
'Huang, Ru-Dan'

_publ_section_title
;
 The electrochemical properties, nitrogen adsorption, and photocatalytic
 activities of three 3D metal--organic frameworks bearing the rigid
 terphenyl tetracarboxylates ligands
;
_journal_issue 17
_journal_name_full CrystEngComm
_journal_page_first 3086
_journal_paper_doi 10.1039/C6CE00087H
_journal_volume 18
_journal_year 2016
_chemical_formula_moiety 'C22 H12 Mn O8'
_chemical_formula_sum 'C22 H12 Mn O8'
_chemical_formula_weight 459.26
_chemical_name_systematic
;
 ? 
;
_space_group_crystal_system triclinic
_space_group_IT_number 2
_space_group_name_Hall '-P 1'
_space_group_name_H-M_alt 'P -1'
_symmetry_Int_Tables_number 2
_symmetry_space_group_name_Hall '-P 1'
_symmetry_space_group_name_H-M 'P -1'
_audit_creation_date 2016-02-18
_audit_creation_method
;
Olex2 1.2
(compiled 2015.09.30 svn.r3233 for OlexSys, GUI svn.r5103)
;
_audit_update_record
;
2016-03-24 deposited with the CCDC.
2016-03-28 downloaded from the CCDC.
;
_cell_angle_alpha 75.987(1)
_cell_angle_beta 81.807(2)
_cell_angle_gamma 79.391(1)
_cell_formula_units_Z 1
_cell_length_a 4.8040(3)
_cell_length_b 9.8809(7)
_cell_length_c 10.0661(9)
_cell_measurement_reflns_used 1544
_cell_measurement_temperature 298(2)
_cell_measurement_theta_max 25
_cell_measurement_theta_min 4.2
_cell_volume 453.26(6)
_computing_molecular_graphics 'Olex2 (Dolomanov et al., 2009)'
_computing_publication_material 'Olex2 (Dolomanov et al., 2009)'
_computing_structure_refinement 'olex2.refine (Bourhis et al., 2015)'
_computing_structure_solution 'SHELXS-97 (Sheldrick, 1990)'
_diffrn_ambient_temperature 298.15
_diffrn_measured_fraction_theta_full 0.9668
_diffrn_measured_fraction_theta_max 0.9668
_diffrn_measurement_device_type 'CCD area detector'
_diffrn_radiation_type 'Mo K\a'
_diffrn_radiation_wavelength 0.71073
_diffrn_reflns_av_R_equivalents 0.0477
_diffrn_reflns_av_unetI/netI 0.1363
_diffrn_reflns_limit_h_max 6
_diffrn_reflns_limit_h_min -6
_diffrn_reflns_limit_k_max 13
_diffrn_reflns_limit_k_min -8
_diffrn_reflns_limit_l_max 13
_diffrn_reflns_limit_l_min -13
_diffrn_reflns_number 2689
_diffrn_reflns_theta_full 24.9983
_diffrn_reflns_theta_max 25.00
_diffrn_reflns_theta_min 4.20
_exptl_absorpt_coefficient_mu 0.781
_exptl_absorpt_correction_T_max 0.9546
_exptl_absorpt_correction_T_min 0.9121
_exptl_absorpt_correction_type multi-scan
_exptl_crystal_colour yellow
_exptl_crystal_density_diffrn 1.683
_exptl_crystal_density_method 'not measured'
_exptl_crystal_description block
_exptl_crystal_F_000 233
_exptl_crystal_size_max 0.12
_exptl_crystal_size_mid 0.08
_exptl_crystal_size_min 0.06
_refine_diff_density_max 0.9483
_refine_diff_density_min -0.9052
_refine_diff_density_rms 0.1734
_refine_ls_d_res_high 0.8409
_refine_ls_d_res_low 4.8575
_refine_ls_goodness_of_fit_ref 1.0052
_refine_ls_hydrogen_treatment mixed
_refine_ls_matrix_type full
_refine_ls_number_constraints 12
_refine_ls_number_parameters 142
_refine_ls_number_reflns 1544
_refine_ls_number_restraints 0
_refine_ls_restrained_S_all 1.0052
_refine_ls_R_factor_all 0.0986
_refine_ls_R_factor_gt 0.0702
_refine_ls_shift/su_max 0.0003
_refine_ls_shift/su_mean 0.0001
_refine_ls_structure_factor_coef Fsqd
_refine_ls_weighting_details 'w=1/[\s^2^(Fo^2^)+(0.1018P)^2^+0.3631P] where P=(Fo^2^+2Fc^2^)/3'
_refine_ls_weighting_scheme calc
_refine_ls_wR_factor_gt 0.1731
_refine_ls_wR_factor_ref 0.1891
_reflns_Friedel_coverage 0.0
_reflns_limit_h_max 5
_reflns_limit_h_min -5
_reflns_limit_k_max 11
_reflns_limit_k_min -11
_reflns_limit_l_max 11
_reflns_limit_l_min 0
_reflns_number_gt 1085
_reflns_number_total 1544
_reflns_threshold_expression I>=2u(I)
_cod_data_source_file c6ce00087h2.cif
_cod_data_source_block Complex1
_cod_depositor_comments 'Adding full bibliography for 7224738--7224740.cif.'
_cod_database_code 7224738
_olex2_refinement_description
;
1. Fixed Uiso
 At 1.2 times of:
  All C(H) groups
 At 1.5 times of:
  All O(H) groups
2.a Aromatic/amide H refined with riding coordinates:
 C2(H2), C6(H6), C7(H7), C9(H9), C10(H10)
2.b Idealised tetrahedral OH refined as rotating group:
 O3(H3)
;
_olex2_submission_special_instructions 'No special instructions were received'

loop_
_space_group_symop_id
_space_group_symop_operation_xyz
1 x,y,z
2 -x,-y,-z

loop_
_atom_site_label
_atom_site_type_symbol
_atom_site_fract_x
_atom_site_fract_y
_atom_site_fract_z
_atom_site_U_iso_or_equiv
_atom_site_adp_type
_atom_site_occupancy
_atom_site_site_symmetry_order
_atom_site_refinement_flags_posn
_atom_site_refinement_flags_adp
_atom_site_refinement_flags_occupancy
Mn1 Mn 1.0 0.0 0.5 0.0197(4) Uani 1.000000 2 S T P
O1 O 0.6134(8) 0.0962(4) 0.6180(4) 0.0245(10) Uani 1.000000 1 . . .
O2 O 0.2380(9) -0.0252(5) 0.6766(4) 0.0303(11) Uani 1.000000 1 . . .
O3 O -0.4081(9) 0.6696(5) 0.5519(5) 0.0341(11) Uani 1.000000 1 . . .
H3 H -0.459(11) 0.7483(19) 0.505(6) 0.0511(17) Uiso 1.000000 1 GR . .
O4 O -0.0870(9) 0.7856(4) 0.6059(5) 0.0344(11) Uani 1.000000 1 . . .
C1 C 0.4308(12) 0.0306(6) 0.7070(6) 0.0240(14) Uani 1.000000 1 . . .
C2 C 0.6019(12) -0.1099(6) 0.9329(6) 0.0235(14) Uani 1.000000 1 . . .
H2 H 0.6675(12) -0.1829(6) 0.8873(6) 0.0282(16) Uiso 1.000000 1 R . .
C3 C 0.4583(12) 0.0183(6) 0.8604(6) 0.0220(13) Uani 1.000000 1 . . .
C4 C 0.3500(11) 0.1317(6) 0.9273(6) 0.0189(13) Uani 1.000000 1 . . .
C5 C 0.1937(12) 0.2711(6) 0.8555(6) 0.0233(14) Uani 1.000000 1 . . .
C6 C -0.0109(12) 0.2766(6) 0.7641(6) 0.0245(14) Uani 1.000000 1 . . .
H6 H -0.0606(12) 0.1933(6) 0.7540(6) 0.0294(17) Uiso 1.000000 1 R . .
C7 C -0.1391(12) 0.4078(7) 0.6886(6) 0.0250(14) Uani 1.000000 1 . . .
H7 H -0.2715(12) 0.4102(7) 0.6288(6) 0.0300(17) Uiso 1.000000 1 R . .
C8 C -0.0672(11) 0.5349(6) 0.7036(6) 0.0207(13) Uani 1.000000 1 . . .
C9 C 0.1314(13) 0.5309(6) 0.7966(6) 0.0264(14) Uani 1.000000 1 . . .
H9 H 0.1799(13) 0.6146(6) 0.8064(6) 0.0317(17) Uiso 1.000000 1 R . .
C10 C 0.2552(13) 0.4008(6) 0.8740(6) 0.0248(14) Uani 1.000000 1 . . .
H10 H 0.3784(13) 0.3994(6) 0.9378(6) 0.0297(17) Uiso 1.000000 1 R . .
C11 C -0.1861(13) 0.6734(6) 0.6175(6) 0.0263(14) Uani 1.000000 1 . . .

loop_
_atom_site_aniso_label
_atom_site_aniso_U_11
_atom_site_aniso_U_22
_atom_site_aniso_U_33
_atom_site_aniso_U_12
_atom_site_aniso_U_13
_atom_site_aniso_U_23
Mn1 0.0124(7) 0.0214(8) 0.0248(8) 0.0001(5) -0.0041(5) -0.0053(6)
O1 0.022(2) 0.025(2) 0.025(2) -0.0039(19) 0.0011(18) -0.0045(18)
O2 0.028(2) 0.041(3) 0.025(2) -0.011(2) -0.0048(19) -0.008(2)
O3 0.029(2) 0.029(3) 0.039(3) -0.001(2) -0.017(2) 0.008(2)
O4 0.030(3) 0.020(3) 0.052(3) -0.001(2) -0.009(2) -0.005(2)
C1 0.019(3) 0.017(3) 0.033(4) 0.006(3) -0.007(3) -0.005(3)
C2 0.020(3) 0.020(3) 0.028(3) 0.004(3) 0.000(3) -0.008(3)
C3 0.017(3) 0.020(3) 0.027(3) -0.003(2) -0.001(2) -0.002(3)
C4 0.013(3) 0.019(3) 0.022(3) -0.000(2) -0.000(2) -0.002(2)
C5 0.015(3) 0.023(3) 0.029(3) 0.003(2) -0.002(2) -0.007(3)
C6 0.021(3) 0.017(3) 0.034(4) 0.002(3) -0.005(3) -0.007(3)
C7 0.016(3) 0.028(4) 0.031(3) 0.001(3) -0.006(3) -0.007(3)
C8 0.011(3) 0.020(3) 0.029(3) 0.002(2) -0.002(2) -0.004(3)
C9 0.031(3) 0.018(3) 0.032(4) -0.003(3) -0.006(3) -0.006(3)
C10 0.023(3) 0.024(3) 0.027(3) -0.000(3) -0.012(3) -0.005(3)
C11 0.019(3) 0.022(4) 0.035(4) -0.001(3) 0.005(3) -0.007(3)

loop_
_atom_type_symbol
_atom_type_scat_dispersion_real
_atom_type_scat_dispersion_imag
_atom_type_scat_Cromer_Mann_a1
_atom_type_scat_Cromer_Mann_a2
_atom_type_scat_Cromer_Mann_a3
_atom_type_scat_Cromer_Mann_a4
_atom_type_scat_Cromer_Mann_b1
_atom_type_scat_Cromer_Mann_b2
_atom_type_scat_Cromer_Mann_b3
_atom_type_scat_Cromer_Mann_b4
_atom_type_scat_Cromer_Mann_c
_atom_type_scat_source
_atom_type_scat_dispersion_source
H 0.00000 0.00000 0.49300 0.32291 0.14019 0.04081 10.51090 26.12570 3.14236 57.79970 0.0030380000826 'International Tables Volume C Table 6.1.1.4 (pp. 500-502)' 'Henke, Gullikson and Davis, At. Data and Nucl. Data Tables, 1993, 54, 2'
C 0.00347 0.00161 2.31000 1.02000 1.58860 0.86500 20.84390 10.20750 0.56870 51.65120 0.215599998832 'International Tables Volume C Table 6.1.1.4 (pp. 500-502)' 'Henke, Gullikson and Davis, At. Data and Nucl. Data Tables, 1993, 54, 2'
Mn 0.34779 0.73263 11.28190 7.35730 3.01930 2.24410 5.34090 0.34320 17.86740 83.75430 1.089599967 'International Tables Volume C Table 6.1.1.4 (pp. 500-502)' 'Henke, Gullikson and Davis, At. Data and Nucl. Data Tables, 1993, 54, 2'
O 0.01158 0.00611 3.04850 2.28680 1.54630 0.86700 13.27710 5.70110 0.32390 32.90890 0.250800013542 'International Tables Volume C Table 6.1.1.4 (pp. 500-502)' 'Henke, Gullikson and Davis, At. Data and Nucl. Data Tables, 1993, 54, 2'

loop_
_geom_angle_atom_site_label_1
_geom_angle_atom_site_label_2
_geom_angle_atom_site_label_3
_geom_angle
_geom_angle_site_symmetry_1
_geom_angle_site_symmetry_3
O1 Mn1 O1 180.0 2_756 .
O2 Mn1 O1 91.13(15) 1_655 2_756
O2 Mn1 O1 91.13(15) 2_656 .
O2 Mn1 O1 88.87(15) 1_655 .
O2 Mn1 O1 88.87(15) 2_656 2_756
O2 Mn1 O2 180.0 2_656 1_655
O4 Mn1 O1 90.43(15) 1_645 .
O4 Mn1 O1 89.57(15) 1_645 2_756
O4 Mn1 O1 90.43(15) 2_666 2_756
O4 Mn1 O1 89.57(15) 2_666 .
O4 Mn1 O2 97.23(16) 1_645 2_656
O4 Mn1 O2 82.77(16) 2_666 2_656
O4 Mn1 O2 97.23(16) 2_666 1_655
O4 Mn1 O2 82.77(16) 1_645 1_655
O4 Mn1 O4 180.0 1_645 2_666
C1 O1 Mn1 127.5(4) . 2_756
C1 O2 Mn1 137.4(4) . 1_455
C11 O3 H3 109.5 . .
C11 O4 Mn1 154.5(5) . 2_666
O2 C1 O1 124.9(6) . .
C3 C1 O1 116.8(5) . .
C3 C1 O2 118.3(5) . .
C3 C2 H2 118.8(3) . .
C4 C2 H2 118.8(3) 2_657 .
C4 C2 C3 122.4(5) 2_657 .
C2 C3 C1 117.3(5) . .
C4 C3 C1 122.2(5) . .
C4 C3 C2 120.5(5) . .
C3 C4 C2 117.1(5) . 2_657
C5 C4 C2 119.9(5) . 2_657
C5 C4 C3 123.0(5) . .
C6 C5 C4 120.9(5) . .
C10 C5 C4 120.6(5) . .
C10 C5 C6 118.4(5) . .
H6 C6 C5 119.8(3) . .
C7 C6 C5 120.5(6) . .
C7 C6 H6 119.8(4) . .
H7 C7 C6 119.8(4) . .
C8 C7 C6 120.3(6) . .
C8 C7 H7 119.8(3) . .
C9 C8 C7 119.7(5) . .
C11 C8 C7 120.8(5) . .
C11 C8 C9 119.5(5) . .
H9 C9 C8 119.9(3) . .
C10 C9 C8 120.2(6) . .
C10 C9 H9 119.9(4) . .
C9 C10 C5 120.7(6) . .
H10 C10 C5 119.6(3) . .
H10 C10 C9 119.6(4) . .
O4 C11 O3 122.0(6) . .
C8 C11 O3 114.8(5) . .
C8 C11 O4 123.2(6) . .

loop_
_geom_bond_atom_site_label_1
_geom_bond_atom_site_label_2
_geom_bond_distance
_geom_bond_site_symmetry_2
Mn1 O1 2.243(4) 2_756
Mn1 O1 2.243(4) .
Mn1 O2 2.188(4) 1_655
Mn1 O2 2.188(4) 2_656
Mn1 O4 2.215(4) 1_645
Mn1 O4 2.215(4) 2_666
O1 C1 1.303(7) .
O2 C1 1.267(7) .
O3 H3 0.8200 .
O3 C11 1.342(7) .
O4 C11 1.259(7) .
C1 C3 1.542(8) .
C2 H2 0.9300 .
C2 C3 1.410(8) .
C2 C4 1.417(8) 2_657
C3 C4 1.425(8) .
C4 C5 1.508(8) .
C5 C6 1.425(8) .
C5 C10 1.426(9) .
C6 H6 0.9300 .
C6 C7 1.414(8) .
C7 H7 0.9300 .
C7 C8 1.409(9) .
C8 C9 1.418(8) .
C8 C11 1.493(8) .
C9 H9 0.9300 .
C9 C10 1.407(8) .
C10 H10 0.9300 .
